data_7701037
loop_
_publ_author_name
'Parasar, Devaborniny'
'Ponduru, Tharun T.'
'Noonikara-Poyil, Anurag'
'Jayaratna, Naleen B.'
'Dias, H. V. Rasika'

_publ_section_title
;
 Acetylene and terminal alkyne complexes of copper(i) supported by
 fluorinated pyrazolates: syntheses, structures, and transformations.
;
_journal_issue 42
_journal_name_full 'Dalton transactions (Cambridge, England : 2003)'
_journal_page_first 15782
_journal_page_last 15794
_journal_paper_doi 10.1039/c9dt03350e
_journal_volume 48
_journal_year 2019
_chemical_formula_moiety 'C12 H4 Cu2 F12 N4'
_chemical_formula_sum 'C12 H4 Cu2 F12 N4'
_chemical_formula_weight 559.27
_space_group_crystal_system triclinic
_space_group_IT_number 2
_space_group_name_Hall '-P 1'
_space_group_name_H-M_alt 'P -1'
_symmetry_space_group_name_Hall '-P 1'
_symmetry_space_group_name_H-M 'P -1'
_atom_sites_solution_hydrogens geom
_atom_sites_solution_primary dual
_audit_creation_date 2019-06-10
_audit_creation_method
;
Olex2 1.2
(compiled 2018.05.29 svn.r3508 for OlexSys, GUI svn.r5506)
;
_audit_update_record
;
2019-06-18 deposited with the CCDC.    2019-09-05 downloaded from the CCDC.
;
_cell_angle_alpha 95.590(4)
_cell_angle_beta 113.485(2)
_cell_angle_gamma 104.311(3)
_cell_formula_units_Z 2
_cell_length_a 9.2461(15)
_cell_length_b 9.4479(16)
_cell_length_c 11.1313(18)
_cell_measurement_reflns_used 9930
_cell_measurement_temperature 100(2)
_cell_measurement_theta_max 29.14
_cell_measurement_theta_min 2.53
_cell_volume 842.9(2)
_computing_cell_refinement 'SAINT V8.38A (?, 2016)'
_computing_data_reduction 'SAINT V8.38A (?, 2016)'
_computing_molecular_graphics 'Olex2 (Dolomanov et al., 2009)'
_computing_publication_material 'Olex2 (Dolomanov et al., 2009)'
_computing_structure_refinement 'ShelXL (Sheldrick, 2015)'
_computing_structure_solution 'ShelXT (Sheldrick, 2015)'
_diffrn_ambient_temperature 100.29
_diffrn_detector_area_resol_mean 8
_diffrn_measured_fraction_theta_full 0.999
_diffrn_measured_fraction_theta_max 0.998
_diffrn_measurement_device_type 'Bruker D8 Quest with a Photon 100 CMOS detector'
_diffrn_measurement_method '\f and \w scans'
_diffrn_radiation_monochromator graphite
_diffrn_radiation_type MoK\a
_diffrn_radiation_wavelength 0.71073
_diffrn_reflns_av_R_equivalents 0.0363
_diffrn_reflns_av_unetI/netI 0.0326
_diffrn_reflns_Laue_measured_fraction_full 0.999
_diffrn_reflns_Laue_measured_fraction_max 0.998
_diffrn_reflns_limit_h_max 12
_diffrn_reflns_limit_h_min -12
_diffrn_reflns_limit_k_max 12
_diffrn_reflns_limit_k_min -12
_diffrn_reflns_limit_l_max 15
_diffrn_reflns_limit_l_min -15
_diffrn_reflns_number 18287
_diffrn_reflns_point_group_measured_fraction_full 0.999
_diffrn_reflns_point_group_measured_fraction_max 0.998
_diffrn_reflns_theta_full 25.242
_diffrn_reflns_theta_max 29.147
_diffrn_reflns_theta_min 2.459
_diffrn_source 'sealed tube'
_diffrn_standards_number 0
_exptl_absorpt_coefficient_mu 2.657
_exptl_absorpt_correction_T_max 0.5638
_exptl_absorpt_correction_T_min 0.4671
_exptl_absorpt_correction_type multi-scan
_exptl_absorpt_process_details
'SADABS-2016/2 (Bruker,2016/2) was used for absorption correction. wR2(int) was 0.0703 before and 0.0506 after correction. The Ratio of minimum to maximum transmission is 0.8285. The \l/2 correction factor is Not present.'
_exptl_crystal_colour colourless
_exptl_crystal_colour_primary colourless
_exptl_crystal_density_diffrn 2.204
_exptl_crystal_description rods
_exptl_crystal_F_000 540
_exptl_crystal_size_max 0.2
_exptl_crystal_size_mid 0.08
_exptl_crystal_size_min 0.08
_refine_diff_density_max 0.477
_refine_diff_density_min -0.575
_refine_diff_density_rms 0.086
_refine_ls_extinction_method none
_refine_ls_goodness_of_fit_ref 1.043
_refine_ls_hydrogen_treatment constr
_refine_ls_matrix_type full
_refine_ls_number_parameters 362
_refine_ls_number_reflns 4530
_refine_ls_number_restraints 121
_refine_ls_restrained_S_all 1.038
_refine_ls_R_factor_all 0.0412
_refine_ls_R_factor_gt 0.0319
_refine_ls_shift/su_max 0.001
_refine_ls_shift/su_mean 0.000
_refine_ls_structure_factor_coef Fsqd
_refine_ls_weighting_details 'w=1/[\s^2^(Fo^2^)+(0.0336P)^2^+0.9779P] where P=(Fo^2^+2Fc^2^)/3'
_refine_ls_weighting_scheme calc
_refine_ls_wR_factor_gt 0.0746
_refine_ls_wR_factor_ref 0.0787
_reflns_Friedel_coverage 0.000
_reflns_number_gt 3871
_reflns_number_total 4530
_reflns_threshold_expression 'I > 2\s(I)'
_cod_data_source_file c9dt03350e2.cif
_cod_data_source_block rad573a_0m_a
_cod_depositor_comments 'Adding full bibliography for 7701037--7701042.cif.'
_cod_database_code 7701037
_shelx_shelxl_version_number 2018/3
_shelx_space_group_comment
;
The symmetry employed for this shelxl refinement is uniquely defined
by the following loop, which should always be used as a source of
symmetry information in preference to the above space-group names.
They are only intended as comments.
;
_shelx_estimated_absorpt_t_max 0.816
_shelx_estimated_absorpt_t_min 0.619
_olex2_refinement_description
;
1. Fixed Uiso
 At 1.2 times of:
  All C(H) groups
2. Restrained distances
 C7A-C6 \\sim C7-C6 \\sim C8-C7A \\sim C8-C7 \\sim C2A-C1 \\sim C2-C1 \\sim
C3-C2A \\sim C3-C2
 with sigma of 0.005
 N2-C3 \\sim N2A-C3 \\sim N1-C1 \\sim N1A-C1 \\sim N3-C6 \\sim N3A-C6 \\sim
N4A-C8 \\sim N4-C8
 with sigma of 0.005
3. Restrained planarity
 N1A, C1, C2A, C3, N2A
 with sigma of 0.005
 N1, C1, C2, C3, N2
 with sigma of 0.005
 N3, N4, C8, C7, C6
 with sigma of 0.005
 N3A, N4A, C8, C7A, C6
 with sigma of 0.005
4. Uiso/Uaniso restraints and constraints
C7 \\sim C7A \\sim C2 \\sim C2A: within 1.7A with sigma of 0.002 and sigma for
terminal atoms of 0.002
Uanis(N2A) \\sim Ueq, Uanis(N1A) \\sim Ueq, Uanis(N4A) \\sim Ueq, Uanis(N3A)
\\sim Ueq: with sigma of 0.004 and sigma for terminal atoms of 0.004
Uanis(C12A) \\sim Ueq, Uanis(C11A) \\sim Ueq: with sigma of 0.004 and sigma for
terminal atoms of 0.004
5. Rigid body (RIGU) restrains
 C2A, C2, C7, C7A
 with sigma for 1-2 distances of 0.002 and sigma for 1-3 distances of 0.002
 N2A, N1A, N4A, N3A
 with sigma for 1-2 distances of 0.002 and sigma for 1-3 distances of 0.002
 C11A, C12A
 with sigma for 1-2 distances of 0.002 and sigma for 1-3 distances of 0.002
6. Others
 Sof(Cu1A)=Sof(Cu2A)=Sof(N1A)=Sof(N2A)=Sof(N3A)=Sof(N4A)=Sof(C11A)=Sof(H11A)=
 Sof(C12A)=Sof(H12A)=Sof(C2A)=Sof(H2A)=Sof(C7A)=Sof(H7A)=1-FVAR(1)
 Sof(Cu1)=Sof(Cu2)=Sof(N3)=Sof(N4)=Sof(N1)=Sof(N2)=Sof(C11)=Sof(H11)=Sof(C12)=
 Sof(H12)=Sof(C2)=Sof(H2)=Sof(C7)=Sof(H7)=FVAR(1)
7.a Ternary CH refined with riding coordinates:
 C11(H11), C12(H12), C11A(H11A), C12A(H12A)
7.b Aromatic/amide H refined with riding coordinates:
 C2(H2), C7(H7), C2A(H2A), C7A(H7A)
;
_olex2_submission_special_instructions 'No special instructions were received'

loop_
_space_group_symop_operation_xyz
'x, y, z'
'-x, -y, -z'

loop_
_atom_site_label
_atom_site_type_symbol
_atom_site_fract_x
_atom_site_fract_y
_atom_site_fract_z
_atom_site_U_iso_or_equiv
_atom_site_adp_type
_atom_site_occupancy
_atom_site_site_symmetry_order
_atom_site_calc_flag
_atom_site_refinement_flags_posn
_atom_site_refinement_flags_adp
_atom_site_refinement_flags_occupancy
_atom_site_disorder_assembly
_atom_site_disorder_group
Cu1 Cu 0.65833(3) 0.39446(3) 0.45594(3) 0.01423(8) Uani 0.8775(9) 1 d . . P A 1
Cu2 Cu 0.29015(3) 0.32249(3) 0.44267(3) 0.01423(8) Uani 0.8775(9) 1 d . . P A 1
Cu1A Cu 0.7403(3) 0.5180(3) 0.6329(2) 0.0210(6) Uani 0.1225(9) 1 d . . P A 2
Cu2A Cu 0.6271(3) 0.5647(3) 0.3833(2) 0.0216(6) Uani 0.1225(9) 1 d . . P A 2
F1 F 0.86914(19) 0.20354(19) 0.55268(16) 0.0323(4) Uani 1 1 d . . . . .
F2 F 0.97105(18) 0.30657(19) 0.76145(17) 0.0348(4) Uani 1 1 d . . . . .
F3 F 0.88774(18) 0.06628(18) 0.69926(16) 0.0292(3) Uani 1 1 d . . . . .
F4 F 0.2990(2) 0.0001(2) 0.74853(18) 0.0370(4) Uani 1 1 d . . . . .
F5 F 0.3072(2) 0.2311(2) 0.77186(15) 0.0325(4) Uani 1 1 d . . . . .
F6 F 0.15661(17) 0.08203(19) 0.57981(15) 0.0301(3) Uani 1 1 d . . . . .
F7 F 0.6432(2) 0.4386(2) 0.0954(2) 0.0520(5) Uani 1 1 d . . . . .
F8 F 0.73032(17) 0.30325(19) 0.23215(14) 0.0290(3) Uani 1 1 d . . . . .
F9 F 0.5714(2) 0.2007(2) 0.02528(17) 0.0455(5) Uani 1 1 d . . . . .
F10 F -0.03022(17) 0.14495(18) 0.18082(15) 0.0289(3) Uani 1 1 d . . . . .
F11 F -0.06795(18) 0.1314(2) -0.02468(15) 0.0330(4) Uani 1 1 d . . . . .
F12 F -0.02192(18) 0.34181(18) 0.09997(16) 0.0310(3) Uani 1 1 d . . . . .
N3 N 0.4672(2) 0.3157(2) 0.2804(2) 0.0162(4) Uani 0.8775(9) 1 d D . P A 1
N4 N 0.3126(2) 0.2912(2) 0.27415(19) 0.0155(4) Uani 0.8775(9) 1 d D . P A 1
N1 N 0.5983(2) 0.2571(2) 0.56047(19) 0.0159(4) Uani 0.8775(9) 1 d D . P A 1
N2 N 0.4492(2) 0.2359(2) 0.56420(19) 0.0150(4) Uani 0.8775(9) 1 d D . P A 1
N1A N 0.6371(18) 0.3092(10) 0.6354(12) 0.021(3) Uani 0.1225(9) 1 d D U P A 2
N2A N 0.4873(18) 0.2927(7) 0.6398(12) 0.022(3) Uani 0.1225(9) 1 d D U P A 2
N3A N 0.461(2) 0.3903(12) 0.2517(10) 0.023(3) Uani 0.1225(9) 1 d D U P A 2
N4A N 0.3058(16) 0.3651(10) 0.2451(9) 0.023(3) Uani 0.1225(9) 1 d D U P A 2
C1 C 0.6823(2) 0.1835(2) 0.64786(19) 0.0189(4) Uani 1 1 d D . . . .
C3 C 0.4460(2) 0.1506(2) 0.6549(2) 0.0188(4) Uani 1 1 d D . . . .
C4 C 0.8522(3) 0.1894(3) 0.6658(3) 0.0234(5) Uani 1 1 d . . . . .
C5 C 0.3019(3) 0.1145(3) 0.6883(2) 0.0235(5) Uani 1 1 d . . . . .
C6 C 0.4485(3) 0.2869(2) 0.1525(2) 0.0207(5) Uani 1 1 d D . . . .
C8 C 0.2025(3) 0.2471(2) 0.1420(2) 0.0206(5) Uani 1 1 d D . . . .
C9 C 0.5981(3) 0.3074(3) 0.1257(2) 0.0237(5) Uani 1 1 d . . . . .
C10 C 0.0208(3) 0.2159(3) 0.1000(2) 0.0224(5) Uani 1 1 d . . . . .
C11 C 0.8653(3) 0.5587(3) 0.5742(3) 0.0185(5) Uani 0.8775(9) 1 d . . P A 1
H11 H 0.976977 0.563850 0.643895 0.022 Uiso 0.8775(9) 1 calc R . P A 1
C12 C 0.8106(3) 0.5829(3) 0.4566(3) 0.0176(5) Uani 0.8775(9) 1 d . . P A 1
H12 H 0.862011 0.615166 0.395894 0.021 Uiso 0.8775(9) 1 calc R . P A 1
C11A C 0.825(2) 0.515(3) 0.498(2) 0.018(3) Uani 0.1225(9) 1 d . U P A 2
H11A H 0.896891 0.461495 0.478390 0.021 Uiso 0.1225(9) 1 calc R . P A 2
C12A C 0.847(2) 0.644(2) 0.543(2) 0.020(3) Uani 0.1225(9) 1 d . U P A 2
H12A H 0.941922 0.738858 0.574408 0.024 Uiso 0.1225(9) 1 calc R . P A 2
C2 C 0.5911(3) 0.1137(3) 0.7097(2) 0.0164(5) Uani 0.8775(9) 1 d D U P A 1
H2 H 0.620618 0.054528 0.774386 0.020 Uiso 0.8775(9) 1 calc R . P A 1
C7 C 0.2831(3) 0.2415(3) 0.0614(2) 0.0182(5) Uani 0.8775(9) 1 d D U P A 1
H7 H 0.236116 0.213171 -0.033730 0.022 Uiso 0.8775(9) 1 calc R . P A 1
C2A C 0.5601(6) 0.0776(7) 0.6611(9) 0.0184(16) Uani 0.1225(9) 1 d D U P A 2
H2A H 0.555619 -0.021638 0.671873 0.022 Uiso 0.1225(9) 1 calc R . P A 2
C7A C 0.2872(5) 0.1941(8) 0.0798(7) 0.0198(17) Uani 0.1225(9) 1 d D U P A 2
H7A H 0.244574 0.113011 0.004793 0.024 Uiso 0.1225(9) 1 calc R . P A 2

loop_
_atom_site_aniso_label
_atom_site_aniso_U_11
_atom_site_aniso_U_22
_atom_site_aniso_U_33
_atom_site_aniso_U_23
_atom_site_aniso_U_13
_atom_site_aniso_U_12
Cu1 0.00975(14) 0.02076(16) 0.01438(15) 0.00621(12) 0.00656(11) 0.00541(11)
Cu2 0.01018(14) 0.02093(16) 0.01440(15) 0.00606(12) 0.00690(11) 0.00617(12)
Cu1A 0.0145(11) 0.0282(13) 0.0231(12) 0.0063(10) 0.0107(9) 0.0066(9)
Cu2A 0.0151(11) 0.0295(13) 0.0232(12) 0.0074(10) 0.0110(9) 0.0072(9)
F1 0.0326(8) 0.0475(10) 0.0395(9) 0.0256(8) 0.0274(7) 0.0241(7)
F2 0.0145(7) 0.0390(9) 0.0438(9) 0.0087(8) 0.0068(7) 0.0068(6)
F3 0.0257(7) 0.0374(9) 0.0391(9) 0.0222(7) 0.0187(7) 0.0214(7)
F4 0.0298(8) 0.0463(10) 0.0513(10) 0.0315(8) 0.0275(8) 0.0144(7)
F5 0.0340(8) 0.0491(10) 0.0252(8) 0.0094(7) 0.0193(7) 0.0199(8)
F6 0.0134(6) 0.0429(9) 0.0295(8) 0.0078(7) 0.0082(6) 0.0034(6)
F7 0.0446(10) 0.0629(12) 0.0858(15) 0.0512(12) 0.0502(11) 0.0292(10)
F8 0.0168(7) 0.0485(10) 0.0242(7) 0.0059(7) 0.0101(6) 0.0134(7)
F9 0.0247(8) 0.0788(14) 0.0278(8) -0.0123(9) 0.0145(7) 0.0121(9)
F10 0.0167(7) 0.0422(9) 0.0303(8) 0.0167(7) 0.0121(6) 0.0071(6)
F11 0.0164(7) 0.0517(10) 0.0220(7) 0.0012(7) 0.0033(6) 0.0070(7)
F12 0.0243(7) 0.0407(9) 0.0376(9) 0.0171(7) 0.0154(7) 0.0196(7)
N3 0.0115(9) 0.0226(11) 0.0170(10) 0.0069(9) 0.0077(8) 0.0061(8)
N4 0.0109(9) 0.0214(11) 0.0166(10) 0.0065(8) 0.0072(8) 0.0064(8)
N1 0.0102(9) 0.0235(11) 0.0152(10) 0.0059(9) 0.0063(8) 0.0054(8)
N2 0.0117(9) 0.0209(11) 0.0148(10) 0.0048(8) 0.0075(8) 0.0059(8)
N1A 0.019(4) 0.023(5) 0.023(5) 0.009(3) 0.010(3) 0.006(3)
N2A 0.018(4) 0.024(5) 0.024(5) 0.004(3) 0.010(3) 0.006(3)
N3A 0.019(4) 0.026(5) 0.024(5) 0.003(3) 0.011(3) 0.006(3)
N4A 0.020(4) 0.024(5) 0.028(5) 0.002(3) 0.013(3) 0.007(3)
C1 0.0142(10) 0.0238(11) 0.0218(11) 0.0092(9) 0.0088(9) 0.0080(9)
C3 0.0133(10) 0.0224(11) 0.0226(11) 0.0069(9) 0.0093(9) 0.0054(9)
C4 0.0189(11) 0.0307(13) 0.0271(12) 0.0134(10) 0.0123(10) 0.0121(10)
C5 0.0177(11) 0.0327(13) 0.0244(12) 0.0113(10) 0.0119(10) 0.0088(10)
C6 0.0169(10) 0.0288(12) 0.0206(11) 0.0061(9) 0.0113(9) 0.0087(9)
C8 0.0140(10) 0.0280(12) 0.0200(11) 0.0043(9) 0.0079(9) 0.0066(9)
C9 0.0172(11) 0.0362(14) 0.0212(11) 0.0081(10) 0.0106(9) 0.0095(10)
C10 0.0159(10) 0.0316(13) 0.0212(11) 0.0091(10) 0.0085(9) 0.0081(10)
C11 0.0098(11) 0.0212(13) 0.0241(14) 0.0023(12) 0.0077(10) 0.0046(10)
C12 0.0139(11) 0.0196(12) 0.0242(13) 0.0042(11) 0.0134(10) 0.0053(10)
C11A 0.018(5) 0.021(4) 0.018(5) 0.003(3) 0.011(4) 0.007(3)
C12A 0.019(5) 0.022(4) 0.021(5) 0.003(3) 0.011(3) 0.007(3)
C2 0.0124(11) 0.0262(13) 0.0106(12) 0.0078(10) 0.0041(9) 0.0066(10)
C7 0.0154(11) 0.0304(15) 0.0120(10) 0.0105(10) 0.0067(9) 0.0090(10)
C2A 0.014(2) 0.027(2) 0.012(2) 0.007(2) 0.003(2) 0.006(2)
C7A 0.017(2) 0.030(3) 0.013(2) 0.011(2) 0.005(2) 0.008(2)

loop_
_atom_type_symbol
_atom_type_description
_atom_type_scat_dispersion_real
_atom_type_scat_dispersion_imag
_atom_type_scat_source
C C 0.0033 0.0016 'International Tables Vol C Tables 4.2.6.8 and 6.1.1.4'
H H 0.0000 0.0000 'International Tables Vol C Tables 4.2.6.8 and 6.1.1.4'
Cu Cu 0.3201 1.2651 'International Tables Vol C Tables 4.2.6.8 and 6.1.1.4'
F F 0.0171 0.0103 'International Tables Vol C Tables 4.2.6.8 and 6.1.1.4'
N N 0.0061 0.0033 'International Tables Vol C Tables 4.2.6.8 and 6.1.1.4'

loop_
_geom_angle_atom_site_label_1
_geom_angle_atom_site_label_2
_geom_angle_atom_site_label_3
_geom_angle
_geom_angle_site_symmetry_1
_geom_angle_site_symmetry_3
N3 Cu1 Cu2 113.06(6) . 2_666
N3 Cu1 C11 147.72(10) . .
N3 Cu1 C12 110.48(10) . .
N1 Cu1 Cu2 113.22(6) . 2_666
N1 Cu1 N3 101.71(8) . .
N1 Cu1 C11 110.01(10) . .
N1 Cu1 C12 147.29(10) . .
C11 Cu1 Cu2 48.52(7) . 2_666
C12 Cu1 Cu2 48.46(7) . 2_666
C12 Cu1 C11 37.41(12) . .
N4 Cu2 Cu1 114.07(6) . 2_666
N4 Cu2 N2 104.37(8) . .
N4 Cu2 C11 109.28(10) . 2_666
N4 Cu2 C12 146.32(10) . 2_666
N2 Cu2 Cu1 112.74(6) . 2_666
N2 Cu2 C11 146.02(10) . 2_666
N2 Cu2 C12 109.03(10) . 2_666
C11 Cu2 Cu1 48.06(8) 2_666 2_666
C12 Cu2 Cu1 47.87(8) 2_666 2_666
C12 Cu2 C11 37.10(11) 2_666 2_666
N1A Cu1A Cu2A 111.4(4) . .
N4A Cu1A Cu2A 115.1(4) 2_666 .
N4A Cu1A N1A 103.9(5) 2_666 .
N4A Cu1A C11A 147.2(8) 2_666 .
N4A Cu1A C12A 111.3(7) 2_666 .
C11A Cu1A Cu2A 47.2(6) . .
C11A Cu1A N1A 108.5(8) . .
C11A Cu1A C12A 36.0(9) . .
C12A Cu1A Cu2A 47.8(6) . .
C12A Cu1A N1A 144.4(7) . .
N2A Cu2A Cu1A 113.1(4) 2_666 .
N2A Cu2A N3A 102.0(5) 2_666 .
N2A Cu2A C11A 146.1(8) 2_666 .
N2A Cu2A C12A 110.7(7) 2_666 .
N3A Cu2A Cu1A 112.8(4) . .
N3A Cu2A C11A 111.0(8) . .
N3A Cu2A C12A 146.3(7) . .
C11A Cu2A Cu1A 46.8(6) . .
C11A Cu2A C12A 35.6(9) . .
C12A Cu2A Cu1A 46.8(6) . .
N4 N3 Cu1 118.26(14) . .
C6 N3 Cu1 134.29(16) . .
C6 N3 N4 107.25(18) . .
N3 N4 Cu2 118.92(14) . .
C8 N4 Cu2 133.95(15) . .
C8 N4 N3 107.13(18) . .
N2 N1 Cu1 118.85(14) . .
C1 N1 Cu1 133.50(15) . .
C1 N1 N2 107.22(18) . .
N1 N2 Cu2 118.12(14) . .
C3 N2 Cu2 134.64(15) . .
C3 N2 N1 107.21(17) . .
N2A N1A Cu1A 110.7(3) . .
C1 N1A Cu1A 136.7(10) . .
C1 N1A N2A 112.1(10) . .
C3 N2A Cu2A 131.9(10) . 2_666
C3 N2A N1A 101.8(9) . .
N4A N3A Cu2A 114.9(4) . .
C6 N3A Cu2A 137.6(11) . .
C6 N3A N4A 107.3(10) . .
C8 N4A Cu1A 129.7(10) . 2_666
C8 N4A N3A 107.4(9) . .
N1 C1 C4 118.87(19) . .
N1 C1 C2 111.38(18) . .
N1A C1 C4 118.9(7) . .
N1A C1 C2A 108.0(7) . .
C2 C1 C4 129.74(19) . .
C2A C1 C4 132.2(3) . .
N2 C3 C5 120.44(18) . .
N2 C3 C2 110.99(18) . .
N2A C3 C5 112.0(7) . .
N2A C3 C2A 114.8(7) . .
C2 C3 C5 128.5(2) . .
C2A C3 C5 131.9(3) . .
F1 C4 C1 111.34(19) . .
F2 C4 F1 105.8(2) . .
F2 C4 C1 112.8(2) . .
F3 C4 F1 107.66(19) . .
F3 C4 F2 107.09(19) . .
F3 C4 C1 111.76(19) . .
F4 C5 F5 107.1(2) . .
F4 C5 F6 108.6(2) . .
F4 C5 C3 111.25(19) . .
F5 C5 C3 111.9(2) . .
F6 C5 F5 105.40(19) . .
F6 C5 C3 112.38(19) . .
N3 C6 C9 120.07(19) . .
N3 C6 C7 111.27(19) . .
N3A C6 C9 116.8(7) . .
N3A C6 C7A 111.0(7) . .
C7 C6 C9 128.7(2) . .
C7A C6 C9 131.2(3) . .
N4 C8 C10 120.70(19) . .
N4 C8 C7 111.06(19) . .
N4A C8 C10 116.7(7) . .
N4A C8 C7A 111.0(7) . .
C7 C8 C10 128.2(2) . .
C7A C8 C10 131.2(3) . .
F7 C9 F8 105.9(2) . .
F7 C9 F9 107.9(2) . .
F7 C9 C6 112.2(2) . .
F8 C9 C6 112.16(19) . .
F9 C9 F8 106.8(2) . .
F9 C9 C6 111.6(2) . .
F10 C10 F11 107.7(2) . .
F10 C10 F12 106.24(19) . .
F10 C10 C8 112.61(18) . .
F11 C10 F12 106.84(19) . .
F11 C10 C8 110.90(19) . .
F12 C10 C8 112.2(2) . .
Cu1 C11 Cu2 83.42(9) . 2_666
Cu1 C11 H11 134.8 . .
Cu2 C11 H11 134.8 2_666 .
C12 C11 Cu1 71.00(18) . .
C12 C11 Cu2 71.34(16) . 2_666
C12 C11 H11 134.8 . .
Cu1 C12 Cu2 83.67(9) . 2_666
Cu1 C12 H12 134.6 . .
Cu2 C12 H12 134.6 2_666 .
C11 C12 Cu1 71.59(18) . .
C11 C12 Cu2 71.56(16) . 2_666
C11 C12 H12 134.6 . .
Cu1A C11A Cu2A 86.0(7) . .
Cu1A C11A H11A 133.6 . .
Cu2A C11A H11A 133.6 . .
C12A C11A Cu1A 72.1(14) . .
C12A C11A Cu2A 73.1(14) . .
C12A C11A H11A 133.6 . .
Cu1A C12A Cu2A 85.4(8) . .
Cu1A C12A H12A 134.1 . .
Cu2A C12A H12A 134.1 . .
C11A C12A Cu1A 71.9(14) . .
C11A C12A Cu2A 71.3(14) . .
C11A C12A H12A 134.1 . .
C1 C2 C3 103.19(19) . .
C1 C2 H2 128.4 . .
C3 C2 H2 128.4 . .
C6 C7 H7 128.4 . .
C8 C7 C6 103.3(2) . .
C8 C7 H7 128.4 . .
C1 C2A C3 103.3(4) . .
C1 C2A H2A 128.4 . .
C3 C2A H2A 128.4 . .
C6 C7A H7A 128.3 . .
C8 C7A C6 103.4(4) . .
C8 C7A H7A 128.3 . .

loop_
_geom_bond_atom_site_label_1
_geom_bond_atom_site_label_2
_geom_bond_distance
_geom_bond_site_symmetry_2
Cu1 Cu2 2.6469(6) 2_666
Cu1 N3 1.952(2) .
Cu1 N1 1.949(2) .
Cu1 C11 1.982(3) .
Cu1 C12 1.975(3) .
Cu2 N4 1.970(2) .
Cu2 N2 1.972(2) .
Cu2 C11 1.996(3) 2_666
Cu2 C12 1.993(2) 2_666
Cu1A Cu2A 2.676(3) .
Cu1A N1A 1.976(12) .
Cu1A N4A 1.909(13) 2_666
Cu1A C11A 1.96(2) .
Cu1A C12A 1.96(2) .
Cu2A N2A 1.885(12) 2_666
Cu2A N3A 1.926(12) .
Cu2A C11A 1.97(2) .
Cu2A C12A 1.99(2) .
F1 C4 1.345(3) .
F2 C4 1.343(3) .
F3 C4 1.333(3) .
F4 C5 1.326(3) .
F5 C5 1.349(3) .
F6 C5 1.337(3) .
F7 C9 1.328(3) .
F8 C9 1.334(3) .
F9 C9 1.328(3) .
F10 C10 1.335(3) .
F11 C10 1.337(3) .
F12 C10 1.343(3) .
N3 N4 1.362(3) .
N3 C6 1.355(3) .
N4 C8 1.361(3) .
N1 N2 1.361(3) .
N1 C1 1.352(2) .
N2 C3 1.356(2) .
N1A N2A 1.38(2) .
N1A C1 1.354(4) .
N2A C3 1.349(4) .
N3A N4A 1.36(2) .
N3A C6 1.351(4) .
N4A C8 1.350(4) .
C1 C4 1.488(3) .
C1 C2 1.377(3) .
C1 C2A 1.379(4) .
C3 C5 1.492(3) .
C3 C2 1.383(3) .
C3 C2A 1.380(4) .
C6 C9 1.498(3) .
C6 C7 1.381(3) .
C6 C7A 1.379(4) .
C8 C10 1.494(3) .
C8 C7 1.380(3) .
C8 C7A 1.379(4) .
C11 H11 1.0000 .
C11 C12 1.269(4) .
C12 H12 1.0000 .
C11A H11A 1.0000 .
C11A C12A 1.21(3) .
C12A H12A 1.0000 .
C2 H2 0.9500 .
C7 H7 0.9500 .
C2A H2A 0.9500 .
C7A H7A 0.9500 .
